data_4078657
loop_
_publ_author_name
'Mandal, Sutanuva'
'Samanta, Subhas'
'Mondal, Tapan K.'
'Goswami, Sreebrata'

_publ_section_title
;
 Comparative Study onortho-C--H vsortho-C--X (X = C, Cl, S) Bond
 Activation inortho-Caromatic--N Bond Fusion in Substituted Anilines Using
 Ruthenium(II) Mediators: Isolation and Characterization of Unusual
 Ru2Complexes
;
_journal_issue 15
_journal_name_full Organometallics
_journal_page_first 5282
_journal_paper_doi 10.1021/om300241y
_journal_volume 31
_journal_year 2012
_chemical_formula_moiety 'C22 H20 Cl4 N2 Ru2'
_chemical_formula_sum 'C22 H20 Cl4 N2 Ru2'
_chemical_formula_weight 656.34
_chemical_name_systematic
;
 ?
;
_space_group_IT_number 14
_symmetry_cell_setting monoclinic
_symmetry_space_group_name_Hall '-P 2yn'
_symmetry_space_group_name_H-M 'P 1 21/n 1'
_atom_sites_solution_hydrogens geom
_atom_sites_solution_primary direct
_atom_sites_solution_secondary difmap
_audit_creation_method SHELXL-97
_cell_angle_alpha 90.00
_cell_angle_beta 100.946(4)
_cell_angle_gamma 90.00
_cell_formula_units_Z 8
_cell_length_a 18.964(3)
_cell_length_b 15.138(2)
_cell_length_c 19.467(3)
_cell_measurement_reflns_used 31902
_cell_measurement_temperature 293(2)
_cell_measurement_theta_max 20.2
_cell_measurement_theta_min 1.4
_cell_volume 5486.9(14)
_computing_cell_refinement 'Bruker SMART'
_computing_data_collection 'Bruker SMART'
_computing_data_reduction 'Bruker SAINT'
_computing_molecular_graphics 'Bruker SHELXL'
_computing_publication_material 'Bruker SHELXL'
_computing_structure_refinement 'SHELXL-97 (Sheldrick, 1997)'
_computing_structure_solution 'SHELXL-97 (Sheldrick, 1990)'
_diffrn_ambient_temperature 293(2)
_diffrn_measured_fraction_theta_full 0.998
_diffrn_measured_fraction_theta_max 0.998
_diffrn_measurement_device_type 'CCD AREA DETECTOR'
_diffrn_measurement_method 'phi scans'
_diffrn_radiation_monochromator graphite
_diffrn_radiation_source 'fine-focus sealed tube'
_diffrn_radiation_type MoK\a
_diffrn_radiation_wavelength 0.71073
_diffrn_reflns_av_R_equivalents 0.0676
_diffrn_reflns_av_sigmaI/netI 0.0422
_diffrn_reflns_limit_h_max 18
_diffrn_reflns_limit_h_min -18
_diffrn_reflns_limit_k_max 14
_diffrn_reflns_limit_k_min -14
_diffrn_reflns_limit_l_max 18
_diffrn_reflns_limit_l_min -18
_diffrn_reflns_number 31902
_diffrn_reflns_theta_full 20.16
_diffrn_reflns_theta_max 20.16
_diffrn_reflns_theta_min 1.37
_exptl_absorpt_coefficient_mu 1.501
_exptl_absorpt_correction_T_max 0.9742
_exptl_absorpt_correction_T_min 0.9287
_exptl_absorpt_correction_type empirical
_exptl_absorpt_process_details SADABS
_exptl_crystal_colour yellow
_exptl_crystal_density_diffrn 1.589
_exptl_crystal_density_method 'not measured'
_exptl_crystal_description plate
_exptl_crystal_F_000 644
_exptl_crystal_size_max 0.20
_exptl_crystal_size_mid 0.17
_exptl_crystal_size_min 0.07
_refine_diff_density_max 0.269
_refine_diff_density_min -0.278
_refine_diff_density_rms 0.061
_refine_ls_extinction_method none
_refine_ls_goodness_of_fit_ref 0.987
_refine_ls_hydrogen_treatment mixed
_refine_ls_matrix_type full
_refine_ls_number_parameters 541
_refine_ls_number_reflns 5232
_refine_ls_number_restraints 0
_refine_ls_restrained_S_all 0.987
_refine_ls_R_factor_all 0.0453
_refine_ls_R_factor_gt 0.0306
_refine_ls_shift/su_max 0.001
_refine_ls_shift/su_mean 0.000
_refine_ls_structure_factor_coef Fsqd
_refine_ls_weighting_details 'calc w=1/[\s^2^(Fo^2^)+(0.0309P)^2^+0.0000P] where P=(Fo^2^+2Fc^2^)/3'
_refine_ls_weighting_scheme calc
_refine_ls_wR_factor_gt 0.0641
_refine_ls_wR_factor_ref 0.0684
_reflns_number_gt 4032
_reflns_number_total 5232
_reflns_threshold_expression >2sigma(I)
_cod_data_source_file om300241y_si_003.cif
_cod_data_source_block 2
_cod_depositor_comments
;
The following automatic conversions were performed:

'_symmetry_cell_setting' value 'Monoclinic' changed to 'monoclinic'
according to /home/saulius/struct/CIF-dictionaries/cif_core.dic
dictionary named 'cif_core.dic' version 2.4.2 from
2011-04-26.

'_exptl_absorpt_correction_type' value 'Empirical'
changed to 'empirical' according to
/home/saulius/struct/CIF-dictionaries/cif_core.dic dictionary named
'cif_core.dic' version 2.4.2 from 2011-04-26.

Automatic conversion script
Id: cif_fix_values 1891 2012-01-12 08:04:46Z andrius 
;
_cod_original_cell_volume 5486.7(15)
_cod_original_sg_symbol_H-M P21/n
_cod_database_code 4078657

loop_
_symmetry_equiv_pos_as_xyz
'x, y, z'
'-x+1/2, y+1/2, -z+1/2'
'-x, -y, -z'
'x-1/2, -y-1/2, z-1/2'

loop_
_atom_site_label
_atom_site_type_symbol
_atom_site_fract_x
_atom_site_fract_y
_atom_site_fract_z
_atom_site_U_iso_or_equiv
_atom_site_adp_type
_atom_site_occupancy
_atom_site_symmetry_multiplicity
_atom_site_calc_flag
_atom_site_refinement_flags
Ru1 Ru 0.67690(3) 0.20019(3) 0.11401(2) 0.04588(17) Uani 1 1 d .
Ru2 Ru 0.72069(3) 0.11118(3) 0.23368(3) 0.05029(17) Uani 1 1 d .
Cl4 Cl 0.78497(10) -0.02052(11) 0.21527(10) 0.0811(6) Uani 1 1 d .
Cl3 Cl 0.71313(9) 0.12991(12) 0.01597(8) 0.0731(5) Uani 1 1 d .
C13 C 0.5742(4) 0.2648(5) 0.0685(7) 0.082(2) Uani 1 1 d .
H13 H 0.5339 0.2337 0.0465 0.098 Uiso 1 1 calc R
C1 C 0.5823(4) 0.0387(4) 0.1333(3) 0.0537(18) Uani 1 1 d .
C16 C 0.6768(6) 0.3399(7) 0.0846(10) 0.133(6) Uani 1 1 d .
H16 H 0.7178 0.3684 0.0764 0.160 Uiso 1 1 calc R
C17 C 0.6262(8) 0.2979(8) 0.0372(5) 0.111(4) Uani 1 1 d .
H17 H 0.6272 0.2927 -0.0102 0.133 Uiso 1 1 calc R
C2 C 0.5640(5) -0.0364(5) 0.0935(3) 0.075(2) Uani 1 1 d .
C14 C 0.5907(6) 0.2843(5) 0.1360(6) 0.082(3) Uani 1 1 d .
H14 H 0.5642 0.2691 0.1698 0.098 Uiso 1 1 calc R
C15 C 0.6545(7) 0.3313(6) 0.1471(6) 0.109(4) Uani 1 1 d .
H15 H 0.6782 0.3534 0.1899 0.131 Uiso 1 1 calc R
C7 C 0.8387(4) 0.2220(4) 0.1828(3) 0.0515(17) Uani 1 1 d .
C12 C 0.8354(4) 0.2988(5) 0.2208(3) 0.0619(19) Uani 1 1 d .
H12 H 0.7924 0.3141 0.2341 0.074 Uiso 1 1 calc R
C9 C 0.9624(4) 0.2591(7) 0.1812(5) 0.092(3) Uani 1 1 d .
H9 H 1.0052 0.2456 0.1669 0.110 Uiso 1 1 calc R
C8 C 0.9034(4) 0.2032(4) 0.1626(3) 0.0620(19) Uani 1 1 d .
Cl2 Cl 0.91263(10) 0.11164(14) 0.11266(12) 0.0971(7) Uani 1 1 d .
Cl1 Cl 0.62645(14) -0.09365(14) 0.05706(12) 0.1224(9) Uani 1 1 d .
N2 N 0.7785(2) 0.1651(3) 0.1651(2) 0.0451(13) Uani 1 1 d .
H2A H 0.7926 0.1193 0.1406 0.054 Uiso 1 1 calc R
N1 N 0.6536(3) 0.0733(3) 0.1419(2) 0.0435(13) Uani 1 1 d .
H1A H 0.6792 0.0358 0.1194 0.052 Uiso 1 1 calc R
N3 N 0.1378(2) 0.7096(3) 0.1654(2) 0.0449(13) Uani 1 1 d .
H3A H 0.1166 0.6749 0.1938 0.054 Uiso 1 1 calc R
N4 N 0.1571(2) 0.8067(3) 0.2810(2) 0.0490(13) Uani 1 1 d .
H4A H 0.1336 0.7598 0.2953 0.059 Uiso 1 1 calc R
C23 C 0.1293(3) 0.6648(4) 0.1006(3) 0.0513(17) Uani 1 1 d .
C29 C 0.1731(3) 0.8648(4) 0.3383(3) 0.0491(17) Uani 1 1 d .
C28 C 0.1570(3) 0.7000(5) 0.0451(4) 0.0661(19) Uani 1 1 d .
H28 H 0.1812 0.7537 0.0513 0.079 Uiso 1 1 calc R
C34 C 0.2047(4) 0.9467(5) 0.3343(4) 0.070(2) Uani 1 1 d .
H34 H 0.2147 0.9658 0.2917 0.084 Uiso 1 1 calc R
C30 C 0.1575(4) 0.8407(5) 0.4036(4) 0.068(2) Uani 1 1 d .
C24 C 0.0958(4) 0.5829(5) 0.0890(4) 0.0638(19) Uani 1 1 d .
Cl5 Cl 0.06015(11) 0.53331(13) 0.15498(11) 0.1002(7) Uani 1 1 d .
C27 C 0.1498(4) 0.6577(7) -0.0191(4) 0.083(2) Uani 1 1 d .
H27 H 0.1680 0.6830 -0.0556 0.100 Uiso 1 1 calc R
C33 C 0.2218(4) 1.0006(5) 0.3929(5) 0.093(3) Uani 1 1 d .
H33 H 0.2434 1.0551 0.3893 0.112 Uiso 1 1 calc R
C25 C 0.0886(4) 0.5402(6) 0.0258(5) 0.094(3) Uani 1 1 d .
H25 H 0.0654 0.4858 0.0195 0.113 Uiso 1 1 calc R
C26 C 0.1152(5) 0.5775(7) -0.0276(5) 0.101(3) Uani 1 1 d .
H26 H 0.1100 0.5484 -0.0704 0.122 Uiso 1 1 calc R
C10 C 0.9582(6) 0.3333(7) 0.2202(5) 0.109(3) Uani 1 1 d .
H10 H 0.9980 0.3697 0.2334 0.131 Uiso 1 1 calc R
C11 C 0.8940(6) 0.3530(5) 0.2393(4) 0.088(2) Uani 1 1 d .
H11 H 0.8901 0.4037 0.2652 0.105 Uiso 1 1 calc R
C31 C 0.1745(5) 0.8963(8) 0.4599(4) 0.105(3) Uani 1 1 d .
H31 H 0.1632 0.8799 0.5026 0.126 Uiso 1 1 calc R
C32 C 0.2073(5) 0.9742(7) 0.4545(5) 0.114(3) Uani 1 1 d .
H32 H 0.2199 1.0100 0.4937 0.136 Uiso 1 1 calc R
C6 C 0.5293(4) 0.0777(4) 0.1628(3) 0.0633(19) Uani 1 1 d .
H6 H 0.5404 0.1281 0.1900 0.076 Uiso 1 1 calc R
C19 C 0.6956(9) 0.0636(7) 0.3308(5) 0.096(3) Uani 1 1 d .
H19 H 0.6823 0.0051 0.3356 0.115 Uiso 1 1 calc R
C21 C 0.7597(8) 0.1824(11) 0.3326(5) 0.111(4) Uani 1 1 d .
H21 H 0.7980 0.2218 0.3389 0.133 Uiso 1 1 calc R
C20 C 0.7641(6) 0.0951(11) 0.3446(4) 0.098(3) Uani 1 1 d .
H20 H 0.8057 0.0625 0.3595 0.118 Uiso 1 1 calc R
C18 C 0.6517(5) 0.1287(14) 0.3096(5) 0.114(4) Uani 1 1 d .
H18 H 0.6021 0.1231 0.2968 0.136 Uiso 1 1 calc R
C22 C 0.6873(13) 0.2037(9) 0.3090(5) 0.135(6) Uani 1 1 d .
H22 H 0.6682 0.2591 0.2957 0.162 Uiso 1 1 calc R
C5 C 0.4609(4) 0.0448(6) 0.1532(4) 0.086(2) Uani 1 1 d .
H5 H 0.4268 0.0723 0.1745 0.103 Uiso 1 1 calc R
C4 C 0.4425(5) -0.0276(8) 0.1130(5) 0.111(3) Uani 1 1 d .
H4 H 0.3959 -0.0494 0.1065 0.133 Uiso 1 1 calc R
C3 C 0.4916(6) -0.0680(6) 0.0826(5) 0.109(3) Uani 1 1 d .
H3 H 0.4785 -0.1169 0.0541 0.130 Uiso 1 1 calc R
C35 C 0.0732(7) 0.9762(5) 0.1731(4) 0.088(3) Uani 1 1 d .
H35 H 0.0647 1.0083 0.2115 0.105 Uiso 1 1 calc R
C42 C 0.3370(4) 0.8078(10) 0.2738(5) 0.093(3) Uani 1 1 d .
H42 H 0.3483 0.8218 0.3212 0.112 Uiso 1 1 calc R
C38 C 0.0562(7) 0.8918(6) 0.0778(5) 0.101(3) Uani 1 1 d .
H38 H 0.0341 0.8574 0.0403 0.121 Uiso 1 1 calc R
C44 C 0.2993(6) 0.8150(13) 0.1619(6) 0.142(6) Uani 1 1 d .
H44 H 0.2803 0.8375 0.1179 0.170 Uiso 1 1 calc R
C36 C 0.1379(5) 0.9676(6) 0.1518(6) 0.087(3) Uani 1 1 d .
H36 H 0.1812 0.9929 0.1730 0.104 Uiso 1 1 calc R
C40 C 0.3218(8) 0.7319(14) 0.1746(12) 0.202(12) Uani 1 1 d .
H40 H 0.3206 0.6862 0.1424 0.242 Uiso 1 1 calc R
C43 C 0.3083(5) 0.8615(6) 0.2218(9) 0.100(3) Uani 1 1 d .
H43 H 0.2965 0.9207 0.2261 0.121 Uiso 1 1 calc R
C37 C 0.1265(7) 0.9131(6) 0.0916(6) 0.088(3) Uani 1 1 d .
H37 H 0.1611 0.8953 0.0663 0.105 Uiso 1 1 calc R
C39 C 0.0222(5) 0.9278(7) 0.1264(8) 0.106(3) Uani 1 1 d .
H39 H -0.0262 0.9214 0.1284 0.127 Uiso 1 1 calc R
C41 C 0.3465(5) 0.7286(8) 0.2443(11) 0.146(6) Uani 1 1 d .
H41 H 0.3671 0.6792 0.2686 0.175 Uiso 1 1 calc R
Ru3 Ru 0.10574(3) 0.83650(3) 0.18034(3) 0.05024(17) Uani 1 1 d .
Ru4 Ru 0.23122(3) 0.75640(3) 0.22663(3) 0.05014(17) Uani 1 1 d .
Cl8 Cl 0.22260(9) 0.62430(11) 0.29231(9) 0.0721(5) Uani 1 1 d .
Cl7 Cl 0.00569(9) 0.76712(13) 0.21611(10) 0.0803(6) Uani 1 1 d .
Cl6 Cl 0.11782(11) 0.74096(14) 0.41477(10) 0.0916(6) Uani 1 1 d .

loop_
_atom_site_aniso_label
_atom_site_aniso_U_11
_atom_site_aniso_U_22
_atom_site_aniso_U_33
_atom_site_aniso_U_23
_atom_site_aniso_U_13
_atom_site_aniso_U_12
Ru1 0.0496(3) 0.0455(3) 0.0424(3) 0.0033(3) 0.0083(3) -0.0046(3)
Ru2 0.0546(4) 0.0546(4) 0.0421(3) 0.0052(3) 0.0103(3) 0.0000(3)
Cl4 0.0870(14) 0.0544(12) 0.1038(15) 0.0229(11) 0.0229(12) 0.0177(10)
Cl3 0.0840(13) 0.0928(14) 0.0474(11) -0.0129(10) 0.0251(10) -0.0217(11)
C13 0.057(6) 0.072(6) 0.106(8) 0.018(6) -0.008(6) 0.000(4)
C1 0.069(6) 0.045(5) 0.044(4) 0.005(4) 0.003(4) -0.014(4)
C16 0.070(7) 0.079(8) 0.250(17) 0.099(10) 0.031(10) 0.005(6)
C17 0.145(10) 0.130(10) 0.064(7) 0.055(7) 0.037(7) 0.075(8)
C2 0.114(7) 0.067(6) 0.045(5) -0.007(4) 0.019(5) -0.019(5)
C14 0.118(9) 0.056(6) 0.083(7) 0.015(5) 0.047(6) 0.036(6)
C15 0.118(10) 0.032(5) 0.142(11) -0.025(6) -0.065(8) 0.014(6)
C7 0.051(5) 0.047(5) 0.055(5) 0.005(4) 0.006(4) -0.002(4)
C12 0.052(5) 0.066(5) 0.065(5) 0.000(4) 0.006(4) -0.006(4)
C9 0.041(6) 0.135(8) 0.098(7) 0.026(6) 0.009(5) 0.000(6)
C8 0.043(5) 0.068(5) 0.070(5) 0.015(4) -0.004(4) -0.001(4)
Cl2 0.0743(14) 0.1043(16) 0.1198(18) 0.0005(14) 0.0368(13) 0.0321(12)
Cl1 0.180(2) 0.0865(16) 0.1131(19) -0.0520(14) 0.0604(18) -0.0245(16)
N2 0.054(3) 0.037(3) 0.045(3) -0.002(2) 0.014(3) 0.001(3)
N1 0.055(4) 0.037(3) 0.041(3) -0.005(2) 0.016(3) 0.000(3)
N3 0.054(3) 0.046(3) 0.038(3) 0.001(3) 0.016(3) -0.008(3)
N4 0.053(3) 0.051(3) 0.046(3) -0.001(3) 0.014(3) -0.009(3)
C23 0.052(4) 0.054(5) 0.047(5) -0.001(4) 0.010(4) 0.006(4)
C29 0.055(4) 0.052(5) 0.041(5) -0.003(4) 0.010(3) 0.007(4)
C28 0.071(5) 0.068(5) 0.062(5) 0.000(5) 0.019(4) 0.008(4)
C34 0.077(5) 0.060(5) 0.072(6) -0.009(5) 0.011(4) -0.008(4)
C30 0.069(5) 0.082(5) 0.052(5) -0.013(5) 0.005(4) 0.006(4)
C24 0.063(5) 0.058(5) 0.067(5) -0.008(4) 0.005(4) -0.013(4)
Cl5 0.1132(17) 0.0764(14) 0.1134(17) -0.0070(13) 0.0277(14) -0.0423(13)
C27 0.084(6) 0.114(7) 0.053(6) -0.004(5) 0.014(5) 0.026(6)
C33 0.100(7) 0.078(6) 0.097(7) -0.029(6) 0.008(6) -0.019(5)
C25 0.094(7) 0.096(7) 0.086(7) -0.031(6) 0.001(6) -0.009(5)
C26 0.093(7) 0.137(9) 0.067(7) -0.041(7) 0.000(5) 0.012(6)
C10 0.081(8) 0.118(9) 0.115(8) 0.009(7) -0.015(6) -0.038(7)
C11 0.094(7) 0.081(6) 0.081(6) -0.007(5) -0.001(6) -0.019(6)
C31 0.109(8) 0.143(9) 0.062(7) -0.020(7) 0.014(5) -0.005(7)
C32 0.128(9) 0.123(9) 0.084(8) -0.061(7) 0.004(6) -0.018(7)
C6 0.048(5) 0.073(5) 0.070(5) -0.007(4) 0.017(4) -0.010(4)
C19 0.144(10) 0.098(8) 0.055(6) 0.008(5) 0.042(7) -0.035(9)
C21 0.174(13) 0.120(11) 0.049(6) -0.027(7) 0.049(7) -0.080(10)
C20 0.082(9) 0.173(13) 0.036(5) 0.009(6) -0.001(5) 0.007(8)
C18 0.079(7) 0.207(14) 0.054(6) -0.026(9) 0.011(5) 0.044(11)
C22 0.27(2) 0.086(9) 0.050(7) -0.006(6) 0.043(10) 0.064(12)
C5 0.062(6) 0.107(7) 0.091(7) 0.027(6) 0.019(5) -0.016(5)
C4 0.094(8) 0.130(10) 0.108(8) 0.006(7) 0.014(6) -0.054(7)
C3 0.128(9) 0.107(8) 0.086(7) -0.033(5) 0.007(6) -0.072(7)
C35 0.115(8) 0.060(6) 0.086(7) 0.007(5) 0.016(7) 0.029(6)
C42 0.042(5) 0.177(11) 0.059(6) 0.000(8) 0.004(4) -0.021(6)
C38 0.098(9) 0.085(7) 0.101(8) 0.026(6) -0.025(7) 0.006(7)
C44 0.059(7) 0.32(2) 0.051(7) 0.010(11) 0.022(5) -0.066(11)
C36 0.090(8) 0.055(6) 0.105(8) 0.028(6) -0.007(6) -0.019(5)
C40 0.073(11) 0.28(2) 0.27(2) -0.21(2) 0.096(13) -0.070(13)
C43 0.056(6) 0.095(7) 0.160(11) 0.016(9) 0.042(7) -0.014(5)
C37 0.110(9) 0.068(6) 0.094(8) 0.033(6) 0.041(6) 0.025(6)
C39 0.059(7) 0.092(8) 0.164(11) 0.057(7) 0.015(8) 0.025(6)
C41 0.045(6) 0.070(8) 0.33(2) 0.029(11) 0.050(10) 0.014(6)
Ru3 0.0468(3) 0.0506(4) 0.0531(4) 0.0010(3) 0.0089(3) -0.0012(3)
Ru4 0.0439(3) 0.0567(4) 0.0507(4) -0.0018(3) 0.0112(3) -0.0024(3)
Cl8 0.0852(13) 0.0602(12) 0.0690(13) 0.0133(10) 0.0097(10) 0.0150(10)
Cl7 0.0530(12) 0.1044(15) 0.0877(14) -0.0012(12) 0.0237(10) -0.0149(10)
Cl6 0.1070(16) 0.1053(16) 0.0682(14) 0.0160(12) 0.0308(12) -0.0162(13)

loop_
_atom_type_symbol
_atom_type_description
_atom_type_scat_dispersion_real
_atom_type_scat_dispersion_imag
_atom_type_scat_source
C C 0.0033 0.0016 'International Tables Vol C Tables 4.2.6.8 and 6.1.1.4'
H H 0.0000 0.0000 'International Tables Vol C Tables 4.2.6.8 and 6.1.1.4'
N N 0.0061 0.0033 'International Tables Vol C Tables 4.2.6.8 and 6.1.1.4'
Cl Cl 0.1484 0.1585 'International Tables Vol C Tables 4.2.6.8 and 6.1.1.4'
Ru Ru -1.2594 0.8363 'International Tables Vol C Tables 4.2.6.8 and 6.1.1.4'

loop_
_geom_angle_atom_site_label_1
_geom_angle_atom_site_label_2
_geom_angle_atom_site_label_3
_geom_angle
N2 Ru1 N1 81.96(18)
N2 Ru1 C15 108.2(3)
N1 Ru1 C15 135.6(5)
N2 Ru1 C14 136.3(4)
N1 Ru1 C14 106.6(3)
C15 Ru1 C14 37.3(3)
N2 Ru1 C16 109.2(4)
N1 Ru1 C16 167.5(3)
C15 Ru1 C16 36.7(4)
C14 Ru1 C16 61.5(3)
N2 Ru1 C17 138.7(5)
N1 Ru1 C17 136.0(5)
C15 Ru1 C17 59.7(4)
C14 Ru1 C17 59.4(3)
C16 Ru1 C17 36.0(3)
N2 Ru1 C13 168.3(3)
N1 Ru1 C13 107.5(3)
C15 Ru1 C13 60.2(3)
C14 Ru1 C13 35.2(3)
C16 Ru1 C13 60.7(3)
C17 Ru1 C13 35.7(3)
N2 Ru1 Cl3 83.51(13)
N1 Ru1 Cl3 84.50(13)
C15 Ru1 Cl3 138.6(4)
C14 Ru1 Cl3 139.1(3)
C16 Ru1 Cl3 101.9(5)
C17 Ru1 Cl3 84.9(2)
C13 Ru1 Cl3 103.9(4)
N2 Ru1 Ru2 49.08(12)
N1 Ru1 Ru2 49.56(12)
C15 Ru1 Ru2 104.4(3)
C14 Ru1 Ru2 104.1(2)
C16 Ru1 Ru2 134.2(5)
C17 Ru1 Ru2 162.7(2)
C13 Ru1 Ru2 132.4(3)
Cl3 Ru1 Ru2 112.35(5)
N2 Ru2 N1 82.23(18)
N2 Ru2 C19 159.5(4)
N1 Ru2 C19 117.6(4)
N2 Ru2 C18 149.5(6)
N1 Ru2 C18 105.8(3)
C19 Ru2 C18 35.1(3)
N2 Ru2 C20 122.9(4)
N1 Ru2 C20 151.9(5)
C19 Ru2 C20 36.6(3)
C18 Ru2 C20 60.0(3)
N2 Ru2 C22 115.9(5)
N1 Ru2 C22 122.9(6)
C19 Ru2 C22 59.4(4)
C18 Ru2 C22 35.2(4)
C20 Ru2 C22 60.8(4)
N2 Ru2 C21 104.0(3)
N1 Ru2 C21 159.8(5)
C19 Ru2 C21 59.5(3)
C18 Ru2 C21 59.4(4)
C20 Ru2 C21 35.6(3)
C22 Ru2 C21 37.0(4)
N2 Ru2 Cl4 83.33(13)
N1 Ru2 Cl4 83.50(13)
C19 Ru2 Cl4 93.2(4)
C18 Ru2 Cl4 126.4(6)
C20 Ru2 Cl4 87.0(3)
C22 Ru2 Cl4 147.7(3)
C21 Ru2 Cl4 116.1(6)
N2 Ru2 Ru1 49.49(13)
N1 Ru2 Ru1 49.53(12)
C19 Ru2 Ru1 147.6(5)
C18 Ru2 Ru1 113.8(4)
C20 Ru2 Ru1 156.2(4)
C22 Ru2 Ru1 100.3(3)
C21 Ru2 Ru1 120.6(5)
Cl4 Ru2 Ru1 111.72(5)
C14 C13 C17 108.0(8)
C14 C13 Ru1 71.1(4)
C17 C13 Ru1 71.4(5)
C14 C13 H13 126.0
C17 C13 H13 126.0
Ru1 C13 H13 123.1
C2 C1 C6 117.3(7)
C2 C1 N1 119.9(7)
C6 C1 N1 122.8(6)
C17 C16 C15 105.2(10)
C17 C16 Ru1 72.0(6)
C15 C16 Ru1 70.2(5)
C17 C16 H16 127.4
C15 C16 H16 127.4
Ru1 C16 H16 122.3
C13 C17 C16 110.5(10)
C13 C17 Ru1 72.8(5)
C16 C17 Ru1 72.0(5)
C13 C17 H17 124.7
C16 C17 H17 124.7
Ru1 C17 H17 122.0
C1 C2 C3 119.4(7)
C1 C2 Cl1 121.6(7)
C3 C2 Cl1 119.1(7)
C13 C14 C15 107.7(8)
C13 C14 Ru1 73.7(4)
C15 C14 Ru1 70.5(5)
C13 C14 H14 126.1
C15 C14 H14 126.1
Ru1 C14 H14 121.4
C16 C15 C14 108.5(9)
C16 C15 Ru1 73.1(6)
C14 C15 Ru1 72.3(4)
C16 C15 H15 125.7
C14 C15 H15 125.7
Ru1 C15 H15 120.6
C12 C7 C8 117.1(6)
C12 C7 N2 121.5(6)
C8 C7 N2 121.4(6)
C11 C12 C7 121.7(7)
C11 C12 H12 119.2
C7 C12 H12 119.2
C10 C9 C8 121.1(8)
C10 C9 H9 119.5
C8 C9 H9 119.5
C7 C8 C9 120.7(7)
C7 C8 Cl2 121.0(6)
C9 C8 Cl2 118.3(7)
C7 N2 Ru2 126.0(4)
C7 N2 Ru1 126.5(4)
Ru2 N2 Ru1 81.43(16)
C7 N2 H2A 106.6
Ru2 N2 H2A 106.6
Ru1 N2 H2A 106.6
C1 N1 Ru1 123.6(4)
C1 N1 Ru2 128.0(4)
Ru1 N1 Ru2 80.91(16)
C1 N1 H1A 107.0
Ru1 N1 H1A 107.0
Ru2 N1 H1A 107.0
C23 N3 Ru3 126.0(4)
C23 N3 Ru4 128.3(4)
Ru3 N3 Ru4 80.89(16)
C23 N3 H3A 106.1
Ru3 N3 H3A 106.1
Ru4 N3 H3A 106.1
C29 N4 Ru4 124.9(4)
C29 N4 Ru3 127.3(4)
Ru4 N4 Ru3 80.65(16)
C29 N4 H4A 106.9
Ru4 N4 H4A 106.9
Ru3 N4 H4A 106.9
C24 C23 C28 116.2(6)
C24 C23 N3 122.9(6)
C28 C23 N3 120.8(6)
C34 C29 C30 116.8(6)
C34 C29 N4 123.0(6)
C30 C29 N4 120.2(6)
C27 C28 C23 122.3(7)
C27 C28 H28 118.9
C23 C28 H28 118.9
C29 C34 C33 121.0(7)
C29 C34 H34 119.5
C33 C34 H34 119.5
C31 C30 C29 120.4(7)
C31 C30 Cl6 118.6(7)
C29 C30 Cl6 121.0(6)
C25 C24 C23 122.0(7)
C25 C24 Cl5 118.3(7)
C23 C24 Cl5 119.7(6)
C26 C27 C28 118.7(8)
C26 C27 H27 120.7
C28 C27 H27 120.7
C32 C33 C34 120.3(8)
C32 C33 H33 119.9
C34 C33 H33 119.9
C26 C25 C24 120.0(8)
C26 C25 H25 120.0
C24 C25 H25 120.0
C25 C26 C27 120.8(8)
C25 C26 H26 119.6
C27 C26 H26 119.6
C9 C10 C11 118.4(8)
C9 C10 H10 120.8
C11 C10 H10 120.8
C12 C11 C10 121.0(8)
C12 C11 H11 119.5
C10 C11 H11 119.5
C32 C31 C30 121.1(8)
C32 C31 H31 119.5
C30 C31 H31 119.5
C33 C32 C31 120.4(9)
C33 C32 H32 119.8
C31 C32 H32 119.8
C5 C6 C1 122.3(7)
C5 C6 H6 118.9
C1 C6 H6 118.9
C18 C19 C20 109.0(10)
C18 C19 Ru2 72.9(5)
C20 C19 Ru2 72.3(4)
C18 C19 H19 125.5
C20 C19 H19 125.5
Ru2 C19 H19 121.0
C20 C21 C22 107.9(11)
C20 C21 Ru2 70.8(5)
C22 C21 Ru2 71.4(6)
C20 C21 H21 126.0
C22 C21 H21 126.0
Ru2 C21 H21 123.4
C21 C20 C19 106.6(10)
C21 C20 Ru2 73.6(5)
C19 C20 Ru2 71.1(5)
C21 C20 H20 126.7
C19 C20 H20 126.7
Ru2 C20 H20 120.5
C19 C18 C22 110.8(12)
C19 C18 Ru2 72.0(5)
C22 C18 Ru2 74.0(7)
C19 C18 H18 124.6
C22 C18 H18 124.6
Ru2 C18 H18 121.0
C18 C22 C21 105.7(11)
C18 C22 Ru2 70.9(6)
C21 C22 Ru2 71.6(6)
C18 C22 H22 127.2
C21 C22 H22 127.2
Ru2 C22 H22 122.2
C4 C5 C6 120.4(8)
C4 C5 H5 119.8
C6 C5 H5 119.8
C3 C4 C5 120.0(9)
C3 C4 H4 120.0
C5 C4 H4 120.0
C4 C3 C2 120.6(8)
C4 C3 H3 119.7
C2 C3 H3 119.7
C36 C35 C39 107.5(8)
C36 C35 Ru3 70.9(4)
C39 C35 Ru3 71.9(5)
C36 C35 H35 126.3
C39 C35 H35 126.3
Ru3 C35 H35 122.7
C43 C42 C41 106.6(10)
C43 C42 Ru4 71.8(5)
C41 C42 Ru4 72.1(5)
C43 C42 H42 126.7
C41 C42 H42 126.7
Ru4 C42 H42 121.2
C37 C38 C39 110.5(9)
C37 C38 Ru3 71.1(5)
C39 C38 Ru3 72.4(5)
C37 C38 H38 124.8
C39 C38 H38 124.8
Ru3 C38 H38 123.3
C40 C44 C43 110.5(14)
C40 C44 Ru4 73.1(9)
C43 C44 Ru4 72.6(5)
C40 C44 H44 124.8
C43 C44 H44 124.8
Ru4 C44 H44 121.2
C35 C36 C37 107.5(8)
C35 C36 Ru3 72.5(4)
C37 C36 Ru3 71.0(4)
C35 C36 H36 126.2
C37 C36 H36 126.2
Ru3 C36 H36 121.9
C44 C40 C41 105.0(13)
C44 C40 Ru4 71.0(7)
C41 C40 Ru4 72.2(8)
C44 C40 H40 127.5
C41 C40 H40 127.5
Ru4 C40 H40 121.2
C42 C43 C44 107.8(10)
C42 C43 Ru4 72.6(5)
C44 C43 Ru4 71.3(6)
C42 C43 H43 126.1
C44 C43 H43 126.1
Ru4 C43 H43 121.7
C38 C37 C36 107.0(8)
C38 C37 Ru3 73.1(5)
C36 C37 Ru3 71.1(4)
C38 C37 H37 126.5
C36 C37 H37 126.5
Ru3 C37 H37 121.2
C38 C39 C35 107.5(9)
C38 C39 Ru3 71.8(5)
C35 C39 Ru3 71.0(5)
C38 C39 H39 126.2
C35 C39 H39 126.2
Ru3 C39 H39 122.6
C40 C41 C42 110.1(13)
C40 C41 Ru4 71.8(8)
C42 C41 Ru4 71.7(5)
C40 C41 H41 124.9
C42 C41 H41 124.9
Ru4 C41 H41 123.1
N3 Ru3 N4 80.27(18)
N3 Ru3 C37 106.4(3)
N4 Ru3 C37 138.2(4)
N3 Ru3 C36 135.4(4)
N4 Ru3 C36 109.7(3)
C37 Ru3 C36 37.9(3)
N3 Ru3 C35 167.9(2)
N4 Ru3 C35 110.3(3)
C37 Ru3 C35 61.9(3)
C36 Ru3 C35 36.6(3)
N3 Ru3 C38 108.3(3)
N4 Ru3 C38 170.2(3)
C37 Ru3 C38 35.9(3)
C36 Ru3 C38 61.0(3)
C35 Ru3 C38 60.7(3)
N3 Ru3 C39 136.3(4)
N4 Ru3 C39 138.8(4)
C37 Ru3 C39 60.8(3)
C36 Ru3 C39 61.3(3)
C35 Ru3 C39 37.0(3)
C38 Ru3 C39 35.8(3)
N3 Ru3 Cl7 84.40(13)
N4 Ru3 Cl7 83.36(13)
C37 Ru3 Cl7 137.7(4)
C36 Ru3 Cl7 138.8(3)
C35 Ru3 Cl7 102.3(4)
C38 Ru3 Cl7 101.9(4)
C39 Ru3 Cl7 82.8(2)
N3 Ru3 Ru4 49.74(12)
N4 Ru3 Ru4 49.57(12)
C37 Ru3 Ru4 103.0(3)
C36 Ru3 Ru4 103.0(3)
C35 Ru3 Ru4 132.8(4)
C38 Ru3 Ru4 132.7(4)
C39 Ru3 Ru4 163.0(2)
Cl7 Ru3 Ru4 114.13(5)
N4 Ru4 N3 80.14(18)
N4 Ru4 C44 133.7(6)
N3 Ru4 C44 110.3(4)
N4 Ru4 C43 106.4(3)
N3 Ru4 C43 137.4(4)
C44 Ru4 C43 36.1(4)
N4 Ru4 C42 108.3(3)
N3 Ru4 C42 169.8(2)
C44 Ru4 C42 59.7(3)
C43 Ru4 C42 35.6(3)
N4 Ru4 C40 167.0(5)
N3 Ru4 C40 109.8(5)
C44 Ru4 C40 35.8(5)
C43 Ru4 C40 60.7(5)
C42 Ru4 C40 61.1(4)
N4 Ru4 C41 138.5(6)
N3 Ru4 C41 138.3(5)
C44 Ru4 C41 58.7(5)
C43 Ru4 C41 59.2(3)
C42 Ru4 C41 36.1(3)
C40 Ru4 C41 36.0(5)
N4 Ru4 Cl8 84.94(13)
N3 Ru4 Cl8 83.30(13)
C44 Ru4 Cl8 139.8(5)
C43 Ru4 Cl8 138.5(4)
C42 Ru4 Cl8 102.9(4)
C40 Ru4 Cl8 104.2(7)
C41 Ru4 Cl8 85.6(3)
N4 Ru4 Ru3 49.77(13)
N3 Ru4 Ru3 49.37(12)
C44 Ru4 Ru3 102.1(4)
C43 Ru4 Ru3 102.5(3)
C42 Ru4 Ru3 131.9(4)
C40 Ru4 Ru3 130.5(7)
C41 Ru4 Ru3 160.1(3)
Cl8 Ru4 Ru3 114.36(5)

loop_
_geom_bond_atom_site_label_1
_geom_bond_atom_site_label_2
_geom_bond_distance
Ru1 N2 2.063(5)
Ru1 N1 2.067(4)
Ru1 C15 2.154(8)
Ru1 C14 2.177(7)
Ru1 C16 2.191(9)
Ru1 C17 2.191(8)
Ru1 C13 2.209(7)
Ru1 Cl3 2.3967(17)
Ru1 Ru2 2.6828(8)
Ru2 N2 2.050(4)
Ru2 N1 2.068(4)
Ru2 C19 2.158(7)
Ru2 C18 2.169(9)
Ru2 C20 2.174(7)
Ru2 C22 2.206(10)
Ru2 C21 2.209(8)
Ru2 Cl4 2.3989(18)
C13 C14 1.325(10)
C13 C17 1.350(12)
C13 H13 0.9300
C1 C2 1.382(8)
C1 C6 1.383(8)
C1 N1 1.430(7)
C16 C17 1.356(13)
C16 C15 1.369(13)
C16 H16 0.9300
C17 H17 0.9300
C2 C3 1.430(10)
C2 Cl1 1.725(7)
C14 C15 1.385(11)
C14 H14 0.9300
C15 H15 0.9300
C7 C12 1.387(8)
C7 C8 1.388(8)
C7 N2 1.420(7)
C12 C11 1.372(9)
C12 H12 0.9300
C9 C10 1.367(10)
C9 C8 1.394(10)
C9 H9 0.9300
C8 Cl2 1.720(7)
N2 H2A 0.9100
N1 H1A 0.9100
N3 C23 1.414(7)
N3 Ru3 2.052(4)
N3 Ru4 2.064(4)
N3 H3A 0.9100
N4 C29 1.407(7)
N4 Ru4 2.060(4)
N4 Ru3 2.066(5)
N4 H4A 0.9100
C23 C24 1.392(8)
C23 C28 1.395(8)
C29 C34 1.386(8)
C29 C30 1.407(8)
C28 C27 1.387(9)
C28 H28 0.9300
C34 C33 1.390(9)
C34 H34 0.9300
C30 C31 1.372(10)
C30 Cl6 1.719(7)
C24 C25 1.373(9)
C24 Cl5 1.732(7)
C27 C26 1.374(10)
C27 H27 0.9300
C33 C32 1.342(11)
C33 H33 0.9300
C25 C26 1.363(10)
C25 H25 0.9300
C26 H26 0.9300
C10 C11 1.373(10)
C10 H10 0.9300
C11 H11 0.9300
C31 C32 1.347(11)
C31 H31 0.9300
C32 H32 0.9300
C6 C5 1.369(9)
C6 H6 0.9300
C19 C18 1.305(12)
C19 C20 1.361(11)
C19 H19 0.9300
C21 C20 1.342(12)
C21 C22 1.401(14)
C21 H21 0.9300
C20 H20 0.9300
C18 C22 1.322(13)
C18 H18 0.9300
C22 H22 0.9300
C5 C4 1.353(10)
C5 H5 0.9300
C4 C3 1.342(11)
C4 H4 0.9300
C3 H3 0.9300
C35 C36 1.375(10)
C35 C39 1.401(11)
C35 Ru3 2.200(7)
C35 H35 0.9300
C42 C43 1.332(11)
C42 C41 1.357(13)
C42 Ru4 2.184(7)
C42 H42 0.9300
C38 C37 1.349(10)
C38 C39 1.356(11)
C38 Ru3 2.203(8)
C38 H38 0.9300
C44 C40 1.336(19)
C44 C43 1.345(13)
C44 Ru4 2.159(9)
C44 H44 0.9300
C36 C37 1.416(10)
C36 Ru3 2.179(7)
C36 H36 0.9300
C40 C41 1.350(18)
C40 Ru4 2.184(13)
C40 H40 0.9300
C43 Ru4 2.174(8)
C43 H43 0.9300
C37 Ru3 2.178(7)
C37 H37 0.9300
C39 Ru3 2.211(8)
C39 H39 0.9300
C41 Ru4 2.189(9)
C41 H41 0.9300
Ru3 Cl7 2.3854(17)
Ru3 Ru4 2.6703(8)
Ru4 Cl8 2.3958(17)
